data_4517305
loop_
_publ_author_name
'Bermesheva, Evgeniya V.'
'Wozniak, Alyona I.'
'Andreyanov, Fedor A.'
'Karpov, Gleb O.'
'Nechaev, Mikhail S.'
'Asachenko, Andrey F.'
'Topchiy, Maxim A.'
'Melnikova, Elizaveta K.'
'Nelyubina, Yulia V.'
'Gribanov, Pavel S.'
'Bermeshev, Maxim V.'

_publ_section_title
;
 Polymerization of 5-Alkylidene-2-norbornenes with Highly Active
 Pd--N-Heterocyclic Carbene Complex Catalysts: Catalyst
 Structure--Activity Relationships
;
_journal_name_full 'ACS Catalysis'
_journal_page_first 1663
_journal_page_last 1678
_journal_paper_doi 10.1021/acscatal.9b04686
_journal_year 2020
_chemical_formula_moiety 'C38 H51 N2 Pd, C32 H12 B F24'
_chemical_formula_sum 'C70 H63 B F24 N2 Pd'
_chemical_formula_weight 1505.43
_space_group_crystal_system triclinic
_space_group_IT_number 2
_space_group_name_Hall '-P 1'
_space_group_name_H-M_alt 'P -1'
_atom_sites_solution_hydrogens geom
_audit_creation_date 2019-06-28
_audit_creation_method
;
Olex2 1.2
(compiled May 18 2018 14:05:52 for OlexSys, GUI svn.r5506)
;
_cell_angle_alpha 77.667(2)
_cell_angle_beta 83.865(2)
_cell_angle_gamma 74.979(2)
_cell_formula_units_Z 2
_cell_length_a 12.7466(11)
_cell_length_b 13.1407(11)
_cell_length_c 21.5974(19)
_cell_measurement_reflns_used 9432
_cell_measurement_temperature 120(2)
_cell_measurement_theta_max 30
_cell_measurement_theta_min 3
_cell_volume 3408.2(5)
_computing_molecular_graphics 'Olex2 (Dolomanov et al., 2009)'
_computing_publication_material 'Olex2 (Dolomanov et al., 2009)'
_computing_structure_refinement 'ShelXL (Sheldrick, 2015)'
_computing_structure_solution 'SHELXT 2014/4 (Sheldrick, 2014)'
_diffrn_ambient_temperature 120
_diffrn_measured_fraction_theta_full 0.999
_diffrn_measured_fraction_theta_max 0.996
_diffrn_measurement_device_type 'Bruker APEX2 DUO CCD area detector'
_diffrn_measurement_method 'phi and omega scans'
_diffrn_radiation_type MoK\a
_diffrn_radiation_wavelength 0.71073
_diffrn_reflns_av_R_equivalents 0.0683
_diffrn_reflns_av_unetI/netI 0.1172
_diffrn_reflns_Laue_measured_fraction_full 0.999
_diffrn_reflns_Laue_measured_fraction_max 0.996
_diffrn_reflns_limit_h_max 14
_diffrn_reflns_limit_h_min -16
_diffrn_reflns_limit_k_max 17
_diffrn_reflns_limit_k_min -17
_diffrn_reflns_limit_l_max 28
_diffrn_reflns_limit_l_min -28
_diffrn_reflns_number 32675
_diffrn_reflns_point_group_measured_fraction_full 0.999
_diffrn_reflns_point_group_measured_fraction_max 0.996
_diffrn_reflns_theta_full 25.242
_diffrn_reflns_theta_max 28.000
_diffrn_reflns_theta_min 1.635
_exptl_absorpt_coefficient_mu 0.381
_exptl_absorpt_correction_type multi-scan
_exptl_absorpt_process_details 'APEX2 (Bruker, 2005)'
_exptl_crystal_colour colourless
_exptl_crystal_density_diffrn 1.467
_exptl_crystal_description prism
_exptl_crystal_F_000 1528
_exptl_crystal_size_max 0.280
_exptl_crystal_size_mid 0.200
_exptl_crystal_size_min 0.180
_exptl_transmission_factor_max 0.7461
_exptl_transmission_factor_min 0.6602
_refine_diff_density_max 2.155
_refine_diff_density_min -0.916
_refine_diff_density_rms 0.104
_refine_ls_extinction_method none
_refine_ls_goodness_of_fit_ref 1.011
_refine_ls_hydrogen_treatment constr
_refine_ls_matrix_type full
_refine_ls_number_parameters 1015
_refine_ls_number_reflns 16401
_refine_ls_number_restraints 243
_refine_ls_restrained_S_all 1.053
_refine_ls_R_factor_all 0.1379
_refine_ls_R_factor_gt 0.0788
_refine_ls_shift/su_max 0.000
_refine_ls_shift/su_mean 0.000
_refine_ls_structure_factor_coef Fsqd
_refine_ls_weighting_details 'w=1/[\s^2^(Fo^2^)+(0.0739P)^2^+9.2205P] where P=(Fo^2^+2Fc^2^)/3'
_refine_ls_weighting_scheme calc
_refine_ls_wR_factor_gt 0.1746
_refine_ls_wR_factor_ref 0.2071
_reflns_Friedel_coverage 0.000
_reflns_number_gt 9638
_reflns_number_total 16401
_reflns_threshold_expression 'I > 2\s(I)'
_cod_data_source_file cs9b04686_si_003.cif
_cod_data_source_block '[(7Dipp)Pd(cinn)]+BARF-'
_cod_depositor_comments 'Adding full bibliography for 4517302--4517305.cif.'
_cod_database_code 4517305
_shelx_shelxl_version_number 2018/3
_shelx_space_group_comment
;
The symmetry employed for this shelxl refinement is uniquely defined
by the following loop, which should always be used as a source of
symmetry information in preference to the above space-group names.
They are only intended as comments.
;
_olex2_refinement_description
;
1. Fixed Uiso
 At 1.2 times of:
  All C(H) groups, All C(H,H) groups
 At 1.5 times of:
  All C(H,H,H) groups
2. Restrained distances
 F19-F20 \\sim F19-F21 \\sim F20-F21 \\sim F19A-F20A \\sim F19A-F21A \\sim
F20A-F21A
 with sigma of 0.01
 C31A-F19 \\sim C31A-F20 \\sim C31A-F21 \\sim C31A-C27A \\sim C31A-F19A \\sim
C31A-F20A \\sim C31A-F21A
 with sigma of 0.005
 F7-F8 \\sim F7-F9 \\sim F8-F9 \\sim F7A-F8A \\sim F7A-F9A \\sim F8A-F9A
 with sigma of 0.01
 C15A-C11A \\sim C15A-F7 \\sim C15A-F8 \\sim C15A-F9 \\sim C15A-F7A \\sim
C15A-F8A \\sim C15A-F9A
 with sigma of 0.005
 F13-F14 \\sim F13-F15 \\sim F14-F15 \\sim F14A-F13A \\sim F14A-F15A \\sim
F13A-F15A
 with sigma of 0.01
 C23A-F13 \\sim C23A-F14 \\sim C23A-F15 \\sim C23A-C19A \\sim C23A-F14A \\sim
C23A-F13A \\sim C23A-F15A
 with sigma of 0.005
 F4-F5 \\sim F4-F6 \\sim F5-F6
 with sigma of 0.01
 C8A-C5A \\sim C8A-F4 \\sim C8A-F5 \\sim C8A-F6
 with sigma of 0.005
3. Uiso/Uaniso restraints and constraints
F20A \\sim F19 \\sim F19A \\sim F21 \\sim F21A \\sim F20: within 1.7A with
sigma of 0.005 and sigma for terminal atoms of 0.005
F7A \\sim F7 \\sim F9 \\sim F9A \\sim F8 \\sim F8A: within 1.7A with sigma of
0.005 and sigma for terminal atoms of 0.005
F6 \\sim F5 \\sim F4: within 1.7A with sigma of 0.005 and sigma for terminal
atoms of 0.005
F14 \\sim F15A \\sim F15 \\sim F13A \\sim F13 \\sim F14A: within 1.7A with
sigma of 0.005 and sigma for terminal atoms of 0.005
F4 \\sim F6 \\sim F5: within 1.7A with sigma of 0.005 and sigma for terminal
atoms of 0.05
C8A: within 1.7A with sigma of 0.005 and sigma for terminal atoms of 0.005
F5: within 1.7A with sigma of 0.005 and sigma for terminal atoms of 0.005
Uanis(F4) \\sim Ueq: with sigma of 0.01 and sigma for terminal atoms of 0.02
Uanis(F4) \\sim Ueq, Uanis(F5) \\sim Ueq: with sigma of 0.005 and sigma for
terminal atoms of 0.01
4. Rigid body (RIGU) restrains
 C8A, F4, F5, F6
 with sigma for 1-2 distances of 0.004 and sigma for 1-3 distances of 0.004
 F6, F4, F5, C8A
 with sigma for 1-2 distances of 0.004 and sigma for 1-3 distances of 0.004
5. Others
 Sof(H31A)=Sof(C32')=Sof(H32')=Sof(C33')=Sof(C38')=Sof(H38')=Sof(C37')=
 Sof(H37')=Sof(C36')=Sof(H36')=Sof(C35')=Sof(H35')=Sof(C34')=Sof(H34')=1-FVAR(1)
 Sof(H31)=Sof(C32)=Sof(H32)=Sof(C33)=Sof(C38)=Sof(H38)=Sof(C37)=Sof(H37)=
 Sof(C36)=Sof(H36)=Sof(C35)=Sof(H35)=Sof(C34)=Sof(H34)=FVAR(1)
 Sof(F19A)=Sof(F20A)=Sof(F21A)=1-FVAR(2)
 Sof(F19)=Sof(F20)=Sof(F21)=FVAR(2)
 Sof(F7A)=Sof(F8A)=Sof(F9A)=1-FVAR(3)
 Sof(F7)=Sof(F8)=Sof(F9)=FVAR(3)
 Sof(F14A)=Sof(F13A)=Sof(F15A)=1-FVAR(4)
 Sof(F13)=Sof(F14)=Sof(F15)=FVAR(4)
6.a Ternary CH refined with riding coordinates:
 C12(H12), C15(H15), C24(H24), C27(H27), C31(H31), C31(H31A), C32(H32),
 C32'(H32')
6.b Secondary CH2 refined with riding coordinates:
 C2(H2A,H2B), C3(H3A,H3B), C4(H4A,H4B), C5(H5A,H5B), C30(H30A,H30B)
6.c Aromatic/amide H refined with riding coordinates:
 C2A(H2AA), C4A(H4AA), C6A(H6A), C8(H8), C9(H9), C10A(H10A), C10(H10),
 C12A(H12A), C14A(H14D), C18A(H18A), C20A(H20A), C20(H20), C21(H21), C22A(H22A),
  C22(H22), C26A(H26D), C28A(H28D), C30A(H30C), C38(H38), C37(H37), C36(H36),
 C35(H35), C34(H34), C38'(H38'), C37'(H37'), C36'(H36'), C35'(H35'), C34'(H34')
6.d Fitted hexagon refined as free rotating group:
 C33(C38,C37,C36,C35,C34), C33'(C38',C37',C36',C35',C34')
6.e Idealised Me refined as rotating group:
 C13(H13A,H13B,H13C), C14(H14A,H14B,H14C), C16(H16A,H16B,H16C), C17(H17A,H17B,
 H17C), C25(H25A,H25B,H25C), C26(H26A,H26B,H26C), C28(H28A,H28B,H28C), C29(H29A,
 H29B,H29C)
;
_olex2_submission_special_instructions 'No special instructions were received'

loop_
_space_group_symop_operation_xyz
'x, y, z'
'-x, -y, -z'

loop_
_atom_site_label
_atom_site_type_symbol
_atom_site_fract_x
_atom_site_fract_y
_atom_site_fract_z
_atom_site_U_iso_or_equiv
_atom_site_adp_type
_atom_site_occupancy
_atom_site_site_symmetry_order
_atom_site_calc_flag
_atom_site_refinement_flags_posn
_atom_site_refinement_flags_adp
_atom_site_refinement_flags_occupancy
_atom_site_disorder_assembly
_atom_site_disorder_group
Pd1 Pd 0.11300(4) 0.20178(4) 0.35281(2) 0.03183(14) Uani 1 1 d . . . . .
F1 F 0.4647(4) 0.6655(3) 0.6795(2) 0.0685(14) Uani 1 1 d . . . . .
F2 F 0.3325(3) 0.6647(3) 0.62795(19) 0.0523(10) Uani 1 1 d . . . . .
F3 F 0.4912(4) 0.6404(3) 0.5842(2) 0.0797(15) Uani 1 1 d . . . . .
F10 F 0.4420(3) 0.6700(3) 0.96581(17) 0.0476(10) Uani 1 1 d . . . . .
F11 F 0.4667(3) 0.7055(2) 0.86411(16) 0.0408(8) Uani 1 1 d . . . . .
F12 F 0.5920(3) 0.5964(2) 0.91988(15) 0.0338(7) Uani 1 1 d . . . . .
F13 F 0.1613(6) 0.1298(7) 0.8767(5) 0.068(2) Uani 0.644(14) 1 d D U P A 1
F14 F 0.2192(7) 0.0790(9) 0.7891(3) 0.073(2) Uani 0.644(14) 1 d D U P A 1
F15 F 0.2152(8) -0.0388(5) 0.8743(5) 0.072(3) Uani 0.644(14) 1 d D U P A 1
F16 F 0.6594(3) -0.1706(3) 0.89912(17) 0.0511(10) Uani 1 1 d . . . . .
F17 F 0.5565(3) -0.1759(3) 0.98433(17) 0.0486(9) Uani 1 1 d . . . . .
F18 F 0.6753(3) -0.0838(2) 0.96962(17) 0.0435(9) Uani 1 1 d . . . . .
F19 F 0.7973(4) 0.2424(5) 0.9922(2) 0.0632(15) Uani 0.792(5) 1 d D U P B 1
F20 F 0.9117(5) 0.1042(3) 0.9679(2) 0.0598(14) Uani 0.792(5) 1 d D U P B 1
F21 F 0.9470(4) 0.2559(4) 0.9410(2) 0.0611(14) Uani 0.792(5) 1 d D U P B 1
F22 F 0.8638(3) 0.1848(4) 0.6715(2) 0.0762(15) Uani 1 1 d . . . . .
F23 F 1.0039(3) 0.1547(3) 0.72478(19) 0.0573(11) Uani 1 1 d . . . . .
F24 F 0.9253(3) 0.3139(3) 0.68531(19) 0.0633(12) Uani 1 1 d . . . . .
N1 N 0.0919(3) 0.3411(3) 0.21528(19) 0.0194(8) Uani 1 1 d . . . . .
N2 N 0.2378(3) 0.3176(3) 0.27746(18) 0.0175(8) Uani 1 1 d . . . . .
B1 B 0.5182(4) 0.2856(4) 0.8231(2) 0.0157(10) Uani 1 1 d . . . . .
C1A C 0.4843(4) 0.3398(4) 0.7495(2) 0.0201(10) Uani 1 1 d . . . . .
C1 C 0.1414(4) 0.3015(3) 0.2692(2) 0.0175(9) Uani 1 1 d . . . . .
C2A C 0.4751(4) 0.4501(4) 0.7252(2) 0.0233(10) Uani 1 1 d . . . . .
H2AA H 0.484235 0.493100 0.752285 0.028 Uiso 1 1 calc R . . . .
C2 C 0.2980(4) 0.3953(4) 0.2397(2) 0.0242(11) Uani 1 1 d . . . . .
H2A H 0.340888 0.364617 0.205310 0.029 Uiso 1 1 calc R . . . .
H2B H 0.347518 0.408372 0.266564 0.029 Uiso 1 1 calc R . . . .
C3A C 0.4529(4) 0.4969(4) 0.6625(3) 0.0266(11) Uani 1 1 d . . . . .
C3 C 0.2212(4) 0.5011(4) 0.2125(3) 0.0278(12) Uani 1 1 d . . . . .
H3A H 0.262077 0.555878 0.200705 0.033 Uiso 1 1 calc R . . . .
H3B H 0.166553 0.522118 0.245246 0.033 Uiso 1 1 calc R . . . .
C4 C 0.1638(4) 0.4977(4) 0.1543(3) 0.0265(11) Uani 1 1 d . . . . .
H4A H 0.093752 0.549282 0.152797 0.032 Uiso 1 1 calc R . . . .
H4B H 0.206862 0.518589 0.116172 0.032 Uiso 1 1 calc R . . . .
C4A C 0.4411(5) 0.4362(5) 0.6203(3) 0.0382(14) Uani 1 1 d . . . . .
H4AA H 0.427036 0.467847 0.578208 0.046 Uiso 1 1 calc R . . . .
C5 C 0.1467(4) 0.3870(4) 0.1553(2) 0.0221(10) Uani 1 1 d . . . . .
H5A H 0.103356 0.391519 0.120115 0.027 Uiso 1 1 calc R . . . .
H5B H 0.216823 0.338378 0.149033 0.027 Uiso 1 1 calc R . . . .
C5A C 0.4507(6) 0.3268(5) 0.6415(3) 0.0421(15) Uani 1 1 d D . . . .
C6 C -0.0182(4) 0.3330(4) 0.2119(2) 0.0199(10) Uani 1 1 d . . . . .
C6A C 0.4705(5) 0.2810(4) 0.7059(3) 0.0317(13) Uani 1 1 d . . . . .
H6A H 0.474506 0.208101 0.719749 0.038 Uiso 1 1 calc R . . . .
C7 C -0.0353(4) 0.2524(4) 0.1833(2) 0.0262(11) Uani 1 1 d . . . . .
C7A C 0.4371(5) 0.6162(5) 0.6392(3) 0.0386(15) Uani 1 1 d . . . . .
C8 C -0.1425(5) 0.2463(5) 0.1823(3) 0.0355(13) Uani 1 1 d . . . . .
H8 H -0.156587 0.192904 0.164636 0.043 Uiso 1 1 calc R . . . .
C8A C 0.4473(5) 0.2642(4) 0.5998(2) 0.091(3) Uani 1 1 d D U . . .
F4 F 0.3813(6) 0.1980(6) 0.6171(3) 0.146(3) Uani 1 1 d D U . . .
F5 F 0.5383(7) 0.1917(6) 0.5863(3) 0.176(3) Uani 1 1 d D U . . .
F6 F 0.4206(6) 0.3104(5) 0.5405(2) 0.140(3) Uani 1 1 d D U . . .
C9A C 0.4534(4) 0.3717(3) 0.8688(2) 0.0172(9) Uani 1 1 d . . . . .
C9 C -0.2282(5) 0.3167(5) 0.2068(3) 0.0411(15) Uani 1 1 d . . . . .
H9 H -0.298877 0.310324 0.205712 0.049 Uiso 1 1 calc R . . . .
C10A C 0.3496(4) 0.3701(3) 0.8976(2) 0.0183(9) Uani 1 1 d . . . . .
H10A H 0.319804 0.314052 0.894311 0.022 Uiso 1 1 calc R . . . .
C10 C -0.2093(4) 0.3971(5) 0.2331(3) 0.0354(13) Uani 1 1 d . . . . .
H10 H -0.267878 0.445223 0.248685 0.043 Uiso 1 1 calc R . . . .
C11A C 0.2883(4) 0.4483(4) 0.9311(2) 0.0221(10) Uani 1 1 d D . . . .
C11 C -0.1043(4) 0.4072(4) 0.2365(2) 0.0266(11) Uani 1 1 d . . . . .
C12A C 0.3336(4) 0.5323(4) 0.9373(2) 0.0245(11) Uani 1 1 d . . . . .
H12A H 0.294841 0.585343 0.959131 0.029 Uiso 1 1 calc R . . . .
C12 C 0.0563(5) 0.1754(4) 0.1548(3) 0.0329(13) Uani 1 1 d . . . . .
H12 H 0.124196 0.195819 0.157287 0.039 Uiso 1 1 calc R . . . .
C13A C 0.4359(4) 0.5348(4) 0.9105(2) 0.0191(10) Uani 1 1 d . . . . .
C13 C 0.0397(5) 0.1807(6) 0.0852(3) 0.0474(16) Uani 1 1 d . . . . .
H13A H -0.022475 0.153938 0.082126 0.071 Uiso 1 1 calc GR . . . .
H13B H 0.103110 0.137651 0.066766 0.071 Uiso 1 1 calc GR . . . .
H13C H 0.028041 0.253808 0.062836 0.071 Uiso 1 1 calc GR . . . .
C14A C 0.4950(4) 0.4562(3) 0.8768(2) 0.0187(10) Uani 1 1 d . . . . .
H14D H 0.564020 0.460423 0.859270 0.022 Uiso 1 1 calc R . . . .
C14 C 0.0677(7) 0.0586(5) 0.1918(4) 0.063(2) Uani 1 1 d . . . . .
H14A H 0.082797 0.054280 0.234988 0.095 Uiso 1 1 calc GR . . . .
H14B H 0.126135 0.011293 0.172378 0.095 Uiso 1 1 calc GR . . . .
H14C H 0.001073 0.037766 0.190874 0.095 Uiso 1 1 calc GR . . . .
C15 C -0.0871(4) 0.4964(4) 0.2661(3) 0.0309(12) Uani 1 1 d . . . . .
H15 H -0.008972 0.492681 0.262212 0.037 Uiso 1 1 calc R . . . .
C15A C 0.1856(3) 0.4420(3) 0.95873(18) 0.0310(12) Uani 1 1 d D . . . .
F7 F 0.1091(4) 0.4481(6) 0.9180(2) 0.0584(14) Uani 0.733(6) 1 d D U P C 1
F8 F 0.1835(4) 0.3494(4) 1.0017(3) 0.0635(17) Uani 0.733(6) 1 d D U P C 1
F9 F 0.1354(4) 0.5178(4) 0.9942(3) 0.0535(14) Uani 0.733(6) 1 d D U P C 1
C16A C 0.4835(4) 0.6260(4) 0.9160(2) 0.0253(11) Uani 1 1 d . . . . .
C16 C -0.1449(6) 0.6075(5) 0.2306(3) 0.0490(17) Uani 1 1 d . . . . .
H16A H -0.122148 0.614858 0.186382 0.073 Uiso 1 1 calc GR . . . .
H16B H -0.126527 0.661903 0.247739 0.073 Uiso 1 1 calc GR . . . .
H16C H -0.222123 0.615219 0.235455 0.073 Uiso 1 1 calc GR . . . .
C17A C 0.4839(4) 0.1701(4) 0.8478(2) 0.0193(10) Uani 1 1 d . . . . .
C17 C -0.1213(6) 0.4815(6) 0.3363(3) 0.0502(17) Uani 1 1 d . . . . .
H17A H -0.198524 0.489236 0.341662 0.075 Uiso 1 1 calc GR . . . .
H17B H -0.102268 0.534706 0.354276 0.075 Uiso 1 1 calc GR . . . .
H17C H -0.084710 0.411177 0.357412 0.075 Uiso 1 1 calc GR . . . .
C18 C 0.2798(4) 0.2533(4) 0.3379(2) 0.0206(10) Uani 1 1 d . . . . .
C18A C 0.3816(4) 0.1569(4) 0.8388(2) 0.0227(10) Uani 1 1 d . . . . .
H18A H 0.334025 0.213906 0.814730 0.027 Uiso 1 1 calc R . . . .
C19 C 0.2490(4) 0.2967(4) 0.3938(2) 0.0228(10) Uani 1 1 d . . . . .
C19A C 0.3461(4) 0.0628(4) 0.8639(3) 0.0274(11) Uani 1 1 d D . . . .
C20A C 0.4180(4) -0.0246(4) 0.8993(3) 0.0271(12) Uani 1 1 d . . . . .
H20A H 0.396811 -0.087694 0.916851 0.033 Uiso 1 1 calc R . . . .
C20 C 0.2956(5) 0.2333(4) 0.4497(3) 0.0305(12) Uani 1 1 d . . . . .
H20 H 0.276367 0.258101 0.487562 0.037 Uiso 1 1 calc R . . . .
C21A C 0.5208(4) -0.0149(4) 0.9074(2) 0.0200(10) Uani 1 1 d . . . . .
C21 C 0.3685(5) 0.1365(4) 0.4502(3) 0.0313(12) Uani 1 1 d . . . . .
H21 H 0.398802 0.097421 0.487961 0.038 Uiso 1 1 calc R . . . .
C22A C 0.5530(4) 0.0799(3) 0.8822(2) 0.0197(10) Uani 1 1 d . . . . .
H22A H 0.622994 0.083243 0.888509 0.024 Uiso 1 1 calc R . . . .
C22 C 0.3974(5) 0.0963(4) 0.3956(3) 0.0337(13) Uani 1 1 d . . . . .
H22 H 0.446790 0.029951 0.397088 0.040 Uiso 1 1 calc R . . . .
C23 C 0.3548(5) 0.1524(4) 0.3379(3) 0.0291(12) Uani 1 1 d . . . . .
C23A C 0.2430(3) 0.0567(3) 0.8519(2) 0.0448(16) Uani 1 1 d D . . . .
C24A C 0.6028(4) -0.1101(4) 0.9404(3) 0.0275(11) Uani 1 1 d . . . . .
C24 C 0.3865(5) 0.1064(5) 0.2779(3) 0.0431(16) Uani 1 1 d . . . . .
H24 H 0.355505 0.162456 0.242362 0.052 Uiso 1 1 calc R . . . .
C25A C 0.6504(4) 0.2639(3) 0.8245(2) 0.0167(9) Uani 1 1 d . . . . .
C25 C 0.5086(6) 0.0787(6) 0.2656(3) 0.059(2) Uani 1 1 d . . . . .
H25A H 0.535893 0.140137 0.265801 0.088 Uiso 1 1 calc GR . . . .
H25B H 0.526280 0.057936 0.224979 0.088 Uiso 1 1 calc GR . . . .
H25C H 0.541155 0.020291 0.298121 0.088 Uiso 1 1 calc GR . . . .
C26A C 0.7015(4) 0.2500(4) 0.8819(2) 0.0207(10) Uani 1 1 d . . . . .
H26D H 0.657606 0.258608 0.918618 0.025 Uiso 1 1 calc R . . . .
C26 C 0.3381(6) 0.0125(6) 0.2805(4) 0.061(2) Uani 1 1 d . . . . .
H26A H 0.366415 -0.043827 0.315155 0.091 Uiso 1 1 calc GR . . . .
H26B H 0.356544 -0.013360 0.241403 0.091 Uiso 1 1 calc GR . . . .
H26C H 0.260400 0.034770 0.286520 0.091 Uiso 1 1 calc GR . . . .
C27A C 0.8148(4) 0.2240(3) 0.8863(2) 0.0213(10) Uani 1 1 d D . . . .
C27 C 0.1788(5) 0.4093(4) 0.3941(3) 0.0317(12) Uani 1 1 d . . . . .
H27 H 0.142336 0.435059 0.354004 0.038 Uiso 1 1 calc R . . . .
C28A C 0.8814(4) 0.2141(4) 0.8306(3) 0.0259(11) Uani 1 1 d . . . . .
H28D H 0.956637 0.199199 0.831858 0.031 Uiso 1 1 calc R . . . .
C28 C 0.2504(6) 0.4844(5) 0.3980(3) 0.0484(17) Uani 1 1 d . . . . .
H28A H 0.286859 0.460507 0.437043 0.073 Uiso 1 1 calc GR . . . .
H28B H 0.205981 0.555961 0.396460 0.073 Uiso 1 1 calc GR . . . .
H28C H 0.303357 0.483830 0.362846 0.073 Uiso 1 1 calc GR . . . .
C29A C 0.8339(4) 0.2267(4) 0.7735(2) 0.0225(10) Uani 1 1 d . . . . .
C29 C 0.0921(6) 0.4122(6) 0.4482(3) 0.056(2) Uani 1 1 d . . . . .
H29A H 0.048801 0.363251 0.446059 0.085 Uiso 1 1 calc GR . . . .
H29B H 0.046391 0.483594 0.444684 0.085 Uiso 1 1 calc GR . . . .
H29C H 0.126259 0.391490 0.487998 0.085 Uiso 1 1 calc GR . . . .
C30A C 0.7213(4) 0.2516(4) 0.7706(2) 0.0214(10) Uani 1 1 d . . . . .
H30C H 0.691960 0.260431 0.731636 0.026 Uiso 1 1 calc R . . . .
C30 C -0.0363(6) 0.1612(6) 0.3513(3) 0.0541(19) Uani 1 1 d . . . . .
H30A H -0.101606 0.218647 0.352267 0.065 Uiso 1 1 calc R . . . .
H30B H -0.038594 0.114361 0.322508 0.065 Uiso 1 1 calc R . . . .
C31A C 0.8629(3) 0.2080(3) 0.94338(19) 0.0348(13) Uani 1 1 d D . . . .
C31 C 0.0068(7) 0.1140(8) 0.4065(4) 0.082(3) Uani 1 1 d . . . . .
H31 H -0.032687 0.156955 0.437461 0.099 Uiso 0.566(19) 1 calc R . P D 1
H31A H 0.040296 0.040373 0.400689 0.099 Uiso 0.434(19) 1 calc R . P D 2
C32A C 0.9054(5) 0.2197(4) 0.7141(3) 0.0344(13) Uani 1 1 d . . . . .
C32 C 0.0934(11) 0.0602(11) 0.4307(6) 0.040(4) Uani 0.566(19) 1 d . . P D 1
H32 H 0.117492 -0.005056 0.412695 0.048 Uiso 0.566(19) 1 calc R . P D 1
C32' C 0.0548(13) 0.1223(13) 0.4510(8) 0.035(5) Uani 0.434(19) 1 d . . P D 2
H32' H 0.007670 0.179126 0.471251 0.042 Uiso 0.434(19) 1 calc R . P D 2
C33 C 0.1458(14) 0.0397(14) 0.4914(5) 0.036(6) Uani 0.566(19) 1 d . . P D 1
C38 C 0.1068(11) 0.1066(11) 0.5350(9) 0.048(5) Uani 0.566(19) 1 d G . P D 1
H38 H 0.048648 0.165980 0.525463 0.058 Uiso 0.566(19) 1 calc R . P D 1
C37 C 0.1549(16) 0.0848(17) 0.5927(7) 0.073(6) Uani 0.566(19) 1 d G . P D 1
H37 H 0.128794 0.129593 0.621854 0.088 Uiso 0.566(19) 1 calc R . P D 1
C36 C 0.2418(16) -0.004(2) 0.6069(6) 0.069(8) Uani 0.566(19) 1 d G . P D 1
H36 H 0.273966 -0.018471 0.645537 0.083 Uiso 0.566(19) 1 calc R . P D 1
C35 C 0.2808(10) -0.0708(13) 0.5633(10) 0.081(9) Uani 0.566(19) 1 d G . P D 1
H35 H 0.338994 -0.130149 0.572827 0.097 Uiso 0.566(19) 1 calc R . P D 1
C34 C 0.2328(13) -0.0490(12) 0.5056(8) 0.050(5) Uani 0.566(19) 1 d G . P D 1
H34 H 0.258850 -0.093763 0.476435 0.060 Uiso 0.566(19) 1 calc R . P D 1
C33' C 0.1329(15) 0.0538(17) 0.4976(8) 0.038(8) Uani 0.434(19) 1 d . . P D 2
C38' C 0.1320(15) 0.0856(11) 0.5551(9) 0.033(5) Uani 0.434(19) 1 d G . P D 2
H38' H 0.083009 0.148048 0.563128 0.040 Uiso 0.434(19) 1 calc R . P D 2
C37' C 0.2042(18) 0.0241(18) 0.6005(5) 0.053(8) Uani 0.434(19) 1 d G . P D 2
H37' H 0.203544 0.045426 0.638969 0.064 Uiso 0.434(19) 1 calc R . P D 2
C36' C 0.2773(13) -0.0691(18) 0.5885(8) 0.051(6) Uani 0.434(19) 1 d G . P D 2
H36' H 0.325664 -0.110283 0.618862 0.061 Uiso 0.434(19) 1 calc R . P D 2
C35' C 0.2783(14) -0.1010(13) 0.5310(10) 0.058(7) Uani 0.434(19) 1 d G . P D 2
H35' H 0.327250 -0.163370 0.522915 0.069 Uiso 0.434(19) 1 calc R . P D 2
C34' C 0.2061(18) -0.0395(18) 0.4855(7) 0.042(6) Uani 0.434(19) 1 d G . P D 2
H34' H 0.206715 -0.060748 0.447074 0.050 Uiso 0.434(19) 1 calc R . P D 2
F19A F 0.8402(14) 0.2954(9) 0.9716(8) 0.060(2) Uani 0.208(5) 1 d D U P B 2
F20A F 0.8254(13) 0.1344(11) 0.9893(6) 0.064(2) Uani 0.208(5) 1 d D U P B 2
F21A F 0.9728(5) 0.1720(13) 0.9471(8) 0.062(2) Uani 0.208(5) 1 d D U P B 2
F7A F 0.1044(8) 0.5171(9) 0.9255(6) 0.059(2) Uani 0.267(6) 1 d D U P C 2
F8A F 0.1562(11) 0.3488(7) 0.9590(7) 0.057(2) Uani 0.267(6) 1 d D U P C 2
F9A F 0.1590(11) 0.4576(12) 1.0194(3) 0.060(2) Uani 0.267(6) 1 d D U P C 2
F14A F 0.1575(10) 0.1459(9) 0.8450(9) 0.066(2) Uani 0.356(14) 1 d D U P A 2
F13A F 0.2021(16) -0.0155(12) 0.8971(7) 0.078(4) Uani 0.356(14) 1 d D U P A 2
F15A F 0.2413(12) 0.0195(15) 0.7973(6) 0.074(3) Uani 0.356(14) 1 d D U P A 2

loop_
_atom_site_aniso_label
_atom_site_aniso_U_11
_atom_site_aniso_U_22
_atom_site_aniso_U_33
_atom_site_aniso_U_23
_atom_site_aniso_U_13
_atom_site_aniso_U_12
Pd1 0.0270(2) 0.0374(2) 0.0298(2) 0.00973(17) -0.00627(17) -0.01678(19)
F1 0.104(4) 0.0308(19) 0.077(3) 0.0202(19) -0.057(3) -0.031(2)
F2 0.039(2) 0.0299(18) 0.077(3) 0.0141(17) -0.0198(19) -0.0018(16)
F3 0.070(3) 0.059(3) 0.079(3) 0.030(2) 0.032(3) -0.012(2)
F10 0.056(2) 0.049(2) 0.055(2) -0.0423(18) 0.0219(18) -0.0275(18)
F11 0.051(2) 0.0206(15) 0.052(2) 0.0044(14) -0.0163(17) -0.0147(15)
F12 0.0307(19) 0.0306(16) 0.0452(19) -0.0143(14) -0.0049(15) -0.0099(14)
F13 0.023(3) 0.070(4) 0.121(6) -0.036(4) -0.015(4) -0.007(3)
F14 0.038(3) 0.083(5) 0.102(5) -0.012(4) -0.035(3) -0.013(4)
F15 0.051(4) 0.040(4) 0.137(8) 0.001(4) -0.037(5) -0.032(4)
F16 0.056(2) 0.0323(18) 0.048(2) -0.0131(16) -0.0044(18) 0.0235(17)
F17 0.054(2) 0.0310(18) 0.053(2) 0.0154(16) -0.0089(18) -0.0132(16)
F18 0.045(2) 0.0247(16) 0.059(2) 0.0024(15) -0.0276(18) -0.0052(15)
F19 0.052(3) 0.091(3) 0.042(3) -0.035(2) -0.024(2) 0.018(3)
F20 0.079(3) 0.040(2) 0.049(3) -0.006(2) -0.037(2) 0.015(2)
F21 0.062(3) 0.077(3) 0.055(3) 0.001(2) -0.034(2) -0.034(3)
F22 0.045(3) 0.142(4) 0.061(3) -0.067(3) 0.020(2) -0.030(3)
F23 0.030(2) 0.058(2) 0.061(3) -0.0033(19) 0.0146(18) 0.0156(17)
F24 0.069(3) 0.042(2) 0.056(2) 0.0094(18) 0.029(2) -0.0020(19)
N1 0.017(2) 0.0158(19) 0.024(2) -0.0026(16) -0.0001(17) -0.0029(16)
N2 0.016(2) 0.0186(19) 0.0183(19) -0.0032(15) 0.0001(16) -0.0058(16)
B1 0.015(3) 0.011(2) 0.019(3) -0.0017(19) -0.005(2) 0.0015(19)
C1A 0.014(2) 0.019(2) 0.025(2) -0.0048(19) -0.0010(19) 0.0005(18)
C1 0.016(2) 0.012(2) 0.023(2) -0.0027(17) 0.0005(19) -0.0006(18)
C2A 0.018(3) 0.026(3) 0.028(3) -0.006(2) -0.001(2) -0.007(2)
C2 0.024(3) 0.024(2) 0.025(3) 0.002(2) 0.000(2) -0.013(2)
C3A 0.018(3) 0.025(3) 0.031(3) 0.003(2) -0.003(2) -0.001(2)
C3 0.031(3) 0.020(2) 0.034(3) -0.005(2) 0.003(2) -0.011(2)
C4 0.018(3) 0.020(2) 0.037(3) 0.004(2) -0.001(2) -0.003(2)
C4A 0.045(4) 0.045(3) 0.020(3) -0.003(2) -0.009(3) -0.003(3)
C5 0.022(3) 0.020(2) 0.023(2) -0.0028(19) 0.001(2) -0.004(2)
C5A 0.067(5) 0.029(3) 0.031(3) -0.009(2) -0.019(3) -0.004(3)
C6 0.014(2) 0.018(2) 0.027(3) 0.0007(19) -0.0065(19) -0.0043(19)
C6A 0.042(4) 0.024(3) 0.028(3) -0.009(2) -0.014(2) 0.003(2)
C7 0.025(3) 0.024(3) 0.030(3) 0.002(2) -0.011(2) -0.010(2)
C7A 0.033(3) 0.034(3) 0.045(3) 0.016(3) -0.013(3) -0.016(3)
C8 0.032(3) 0.039(3) 0.040(3) 0.001(3) -0.017(3) -0.017(3)
C8A 0.171(9) 0.051(5) 0.055(5) -0.003(4) -0.050(5) -0.020(5)
F4 0.233(6) 0.176(5) 0.096(4) -0.075(4) -0.008(4) -0.130(5)
F5 0.239(7) 0.156(6) 0.148(6) -0.115(5) -0.019(5) -0.001(5)
F6 0.281(9) 0.116(5) 0.059(3) -0.010(3) -0.074(4) -0.090(5)
C9A 0.021(3) 0.014(2) 0.016(2) -0.0016(17) -0.0035(18) -0.0025(18)
C9 0.025(3) 0.059(4) 0.042(4) -0.001(3) -0.005(3) -0.020(3)
C10A 0.019(3) 0.014(2) 0.021(2) -0.0017(17) -0.0035(19) -0.0023(18)
C10 0.014(3) 0.050(4) 0.038(3) -0.002(3) -0.002(2) -0.006(2)
C11A 0.022(3) 0.021(2) 0.022(2) -0.0019(19) -0.001(2) -0.006(2)
C11 0.017(3) 0.031(3) 0.030(3) -0.003(2) -0.003(2) -0.005(2)
C12A 0.027(3) 0.019(2) 0.025(3) -0.005(2) 0.003(2) -0.002(2)
C12 0.035(3) 0.021(3) 0.048(3) -0.010(2) -0.015(3) -0.009(2)
C13A 0.025(3) 0.018(2) 0.014(2) -0.0030(17) -0.0013(19) -0.0034(19)
C13 0.041(4) 0.059(4) 0.048(4) -0.021(3) -0.004(3) -0.013(3)
C14A 0.021(3) 0.011(2) 0.023(2) -0.0026(17) -0.0002(19) -0.0016(18)
C14 0.079(6) 0.028(3) 0.077(6) -0.005(3) -0.021(4) -0.001(3)
C15 0.017(3) 0.036(3) 0.039(3) -0.012(2) -0.004(2) 0.000(2)
C15A 0.034(3) 0.029(3) 0.029(3) -0.007(2) 0.004(2) -0.006(2)
F7 0.031(2) 0.103(4) 0.051(3) -0.029(3) 0.007(2) -0.027(3)
F8 0.040(3) 0.063(3) 0.070(3) 0.012(3) 0.029(3) -0.014(2)
F9 0.035(3) 0.066(3) 0.066(3) -0.035(3) 0.030(2) -0.018(2)
C16A 0.032(3) 0.017(2) 0.030(3) -0.012(2) 0.000(2) -0.007(2)
C16 0.052(4) 0.026(3) 0.064(5) -0.012(3) -0.016(3) 0.007(3)
C17A 0.021(3) 0.015(2) 0.021(2) -0.0065(18) -0.0001(19) -0.0001(19)
C17 0.040(4) 0.068(5) 0.046(4) -0.020(3) 0.001(3) -0.013(3)
C18 0.017(3) 0.021(2) 0.023(2) -0.0009(19) -0.0064(19) -0.0041(19)
C18A 0.019(3) 0.018(2) 0.033(3) -0.009(2) 0.000(2) -0.0048(19)
C19 0.023(3) 0.023(2) 0.025(3) -0.007(2) -0.001(2) -0.007(2)
C19A 0.020(3) 0.020(2) 0.043(3) -0.012(2) -0.001(2) -0.002(2)
C20A 0.028(3) 0.015(2) 0.040(3) -0.008(2) 0.007(2) -0.008(2)
C20 0.034(3) 0.038(3) 0.024(3) -0.010(2) -0.004(2) -0.013(3)
C21A 0.020(3) 0.015(2) 0.024(2) -0.0058(18) -0.001(2) -0.0003(19)
C21 0.037(3) 0.030(3) 0.029(3) 0.003(2) -0.013(2) -0.014(2)
C22A 0.017(2) 0.016(2) 0.026(3) -0.0058(19) -0.003(2) -0.0009(18)
C22 0.031(3) 0.029(3) 0.036(3) -0.005(2) -0.011(3) 0.005(2)
C23 0.031(3) 0.026(3) 0.028(3) -0.007(2) -0.002(2) -0.002(2)
C23A 0.037(4) 0.028(3) 0.074(5) -0.016(3) -0.008(3) -0.008(3)
C24A 0.032(3) 0.016(2) 0.035(3) -0.005(2) -0.004(2) -0.005(2)
C24 0.050(4) 0.038(3) 0.028(3) -0.012(3) -0.013(3) 0.021(3)
C25A 0.017(2) 0.0071(19) 0.026(2) -0.0038(17) -0.0013(19) -0.0028(17)
C25 0.058(5) 0.057(4) 0.050(4) -0.026(3) 0.009(4) 0.013(4)
C26A 0.020(3) 0.018(2) 0.024(2) -0.0051(19) -0.001(2) -0.0043(19)
C26 0.068(5) 0.065(5) 0.058(5) -0.042(4) -0.013(4) -0.003(4)
C27A 0.022(3) 0.011(2) 0.030(3) -0.0064(19) -0.007(2) 0.0008(19)
C27 0.028(3) 0.035(3) 0.030(3) -0.016(2) -0.006(2) 0.005(2)
C28A 0.016(3) 0.019(2) 0.043(3) -0.006(2) -0.010(2) -0.0007(19)
C28 0.059(5) 0.024(3) 0.061(4) -0.016(3) -0.019(4) 0.004(3)
C29A 0.017(3) 0.016(2) 0.032(3) -0.0044(19) -0.001(2) 0.0010(19)
C29 0.045(4) 0.075(5) 0.038(4) -0.027(3) 0.000(3) 0.016(4)
C30A 0.020(3) 0.017(2) 0.028(3) -0.0049(19) -0.005(2) -0.0026(19)
C30 0.045(4) 0.068(5) 0.050(4) 0.021(3) -0.012(3) -0.038(4)
C31A 0.033(3) 0.026(3) 0.045(3) -0.009(2) -0.014(3) -0.001(2)
C31 0.064(6) 0.118(7) 0.064(5) 0.058(5) -0.035(4) -0.071(5)
C32A 0.021(3) 0.033(3) 0.043(3) -0.008(3) 0.004(2) 0.003(2)
C32 0.049(8) 0.033(7) 0.040(7) 0.006(5) 0.002(6) -0.024(6)
C32' 0.035(9) 0.024(8) 0.044(9) 0.011(6) -0.004(7) -0.017(7)
C33 0.050(12) 0.038(12) 0.020(7) 0.016(6) -0.011(7) -0.024(10)
C38 0.053(10) 0.062(10) 0.026(9) 0.014(8) -0.004(8) -0.026(7)
C37 0.103(17) 0.082(14) 0.050(11) -0.010(10) 0.008(11) -0.058(13)
C36 0.070(14) 0.087(18) 0.053(12) 0.024(12) -0.028(10) -0.045(13)
C35 0.071(14) 0.058(13) 0.10(2) 0.054(12) -0.030(12) -0.042(11)
C34 0.049(11) 0.033(9) 0.060(11) 0.013(9) -0.015(9) -0.010(7)
C33' 0.019(10) 0.031(12) 0.064(18) -0.007(11) 0.009(10) -0.010(9)
C38' 0.051(11) 0.034(9) 0.016(10) 0.009(7) -0.006(8) -0.023(8)
C37' 0.086(19) 0.054(15) 0.030(10) 0.007(9) 0.005(10) -0.050(16)
C36' 0.058(14) 0.058(15) 0.029(11) 0.015(9) -0.013(9) -0.016(11)
C35' 0.042(12) 0.042(11) 0.069(16) 0.030(11) -0.006(10) -0.006(9)
C34' 0.042(13) 0.039(13) 0.038(10) 0.021(8) -0.012(9) -0.019(10)
F19A 0.061(4) 0.078(4) 0.043(4) -0.020(4) -0.030(4) -0.006(4)
F20A 0.068(4) 0.070(4) 0.049(4) -0.014(4) -0.034(4) 0.008(4)
F21A 0.069(4) 0.063(4) 0.052(4) -0.007(4) -0.034(4) -0.005(4)
F7A 0.031(4) 0.086(4) 0.062(4) -0.021(4) 0.021(3) -0.021(4)
F8A 0.034(4) 0.076(4) 0.064(4) -0.014(4) 0.023(4) -0.027(3)
F9A 0.040(4) 0.072(4) 0.063(4) -0.012(4) 0.027(4) -0.018(4)
F14A 0.026(3) 0.068(4) 0.111(6) -0.018(5) -0.028(4) -0.013(3)
F13A 0.053(5) 0.051(5) 0.136(9) 0.008(6) -0.033(6) -0.033(5)
F15A 0.041(5) 0.088(7) 0.101(6) -0.027(6) -0.032(4) -0.009(6)

loop_
_atom_type_symbol
_atom_type_description
_atom_type_scat_dispersion_real
_atom_type_scat_dispersion_imag
_atom_type_scat_source
C C 0.0033 0.0016 'International Tables Vol C Tables 4.2.6.8 and 6.1.1.4'
H H 0.0000 0.0000 'International Tables Vol C Tables 4.2.6.8 and 6.1.1.4'
B B 0.0013 0.0007 'International Tables Vol C Tables 4.2.6.8 and 6.1.1.4'
F F 0.0171 0.0103 'International Tables Vol C Tables 4.2.6.8 and 6.1.1.4'
N N 0.0061 0.0033 'International Tables Vol C Tables 4.2.6.8 and 6.1.1.4'
Pd Pd -0.9988 1.0072 'International Tables Vol C Tables 4.2.6.8 and 6.1.1.4'

loop_
_geom_angle_atom_site_label_1
_geom_angle_atom_site_label_2
_geom_angle_atom_site_label_3
_geom_angle
C1 Pd1 C18 62.32(17)
C1 Pd1 C30 109.8(2)
C1 Pd1 C31 146.5(2)
C1 Pd1 C32 166.0(4)
C1 Pd1 C32' 167.8(5)
C30 Pd1 C18 171.5(2)
C30 Pd1 C32 67.4(3)
C30 Pd1 C32' 67.5(4)
C31 Pd1 C18 151.1(2)
C31 Pd1 C30 36.7(2)
C31 Pd1 C32 32.8(4)
C31 Pd1 C32' 32.1(4)
C32 Pd1 C18 119.4(3)
C32' Pd1 C18 120.9(4)
C1 N1 C5 123.3(4)
C1 N1 C6 119.4(4)
C6 N1 C5 117.1(4)
C1 N2 C2 130.5(4)
C1 N2 C18 110.3(4)
C18 N2 C2 118.8(4)
C1A B1 C9A 107.5(4)
C1A B1 C17A 111.7(4)
C17A B1 C9A 109.5(4)
C25A B1 C1A 107.7(4)
C25A B1 C9A 111.8(4)
C25A B1 C17A 108.7(3)
C2A C1A B1 121.2(4)
C6A C1A B1 123.5(4)
C6A C1A C2A 115.1(5)
N1 C1 Pd1 135.6(3)
N1 C1 N2 122.1(4)
N2 C1 Pd1 102.2(3)
C1A C2A H2AA 118.7
C3A C2A C1A 122.6(5)
C3A C2A H2AA 118.7
N2 C2 H2A 109.3
N2 C2 H2B 109.3
N2 C2 C3 111.6(4)
H2A C2 H2B 108.0
C3 C2 H2A 109.3
C3 C2 H2B 109.3
C2A C3A C7A 121.1(5)
C4A C3A C2A 121.0(5)
C4A C3A C7A 117.9(5)
C2 C3 H3A 108.7
C2 C3 H3B 108.7
C2 C3 C4 114.1(4)
H3A C3 H3B 107.6
C4 C3 H3A 108.7
C4 C3 H3B 108.7
C3 C4 H4A 109.1
C3 C4 H4B 109.1
H4A C4 H4B 107.8
C5 C4 C3 112.5(4)
C5 C4 H4A 109.1
C5 C4 H4B 109.1
C3A C4A H4AA 120.6
C3A C4A C5A 118.8(5)
C5A C4A H4AA 120.6
N1 C5 C4 113.9(4)
N1 C5 H5A 108.8
N1 C5 H5B 108.8
C4 C5 H5A 108.8
C4 C5 H5B 108.8
H5A C5 H5B 107.7
C4A C5A C6A 119.5(5)
C8A C5A C4A 119.8(5)
C8A C5A C6A 120.6(5)
C7 C6 N1 118.8(4)
C11 C6 N1 118.7(4)
C11 C6 C7 122.5(4)
C1A C6A C5A 123.0(5)
C1A C6A H6A 118.5
C5A C6A H6A 118.5
C6 C7 C12 122.7(4)
C8 C7 C6 116.7(5)
C8 C7 C12 120.5(5)
F1 C7A F2 105.9(5)
F1 C7A F3 107.6(5)
F1 C7A C3A 113.8(5)
F2 C7A C3A 111.5(4)
F3 C7A F2 104.6(5)
F3 C7A C3A 112.8(5)
C7 C8 H8 119.0
C9 C8 C7 122.0(5)
C9 C8 H8 119.0
F4 C8A C5A 115.7(5)
F4 C8A F5 98.3(5)
F5 C8A C5A 119.0(6)
F6 C8A C5A 119.2(5)
F6 C8A F4 102.6(5)
F6 C8A F5 98.3(5)
C10A C9A B1 122.5(4)
C14A C9A B1 121.8(4)
C14A C9A C10A 115.5(4)
C8 C9 H9 120.0
C8 C9 C10 120.1(5)
C10 C9 H9 120.0
C9A C10A H10A 118.2
C9A C10A C11A 123.7(4)
C11A C10A H10A 118.2
C9 C10 H10 119.4
C9 C10 C11 121.2(6)
C11 C10 H10 119.4
C10A C11A C12A 118.5(4)
C15A C11A C10A 120.9(4)
C15A C11A C12A 120.6(4)
C6 C11 C15 123.0(4)
C10 C11 C6 117.5(5)
C10 C11 C15 119.5(5)
C11A C12A H12A 120.5
C13A C12A C11A 119.0(4)
C13A C12A H12A 120.5
C7 C12 H12 108.3
C7 C12 C13 111.1(5)
C7 C12 C14 111.4(5)
C13 C12 H12 108.3
C13 C12 C14 109.5(5)
C14 C12 H12 108.3
C12A C13A C14A 121.3(4)
C12A C13A C16A 119.0(4)
C14A C13A C16A 119.6(4)
C12 C13 H13A 109.5
C12 C13 H13B 109.5
C12 C13 H13C 109.5
H13A C13 H13B 109.5
H13A C13 H13C 109.5
H13B C13 H13C 109.5
C9A C14A C13A 121.9(4)
C9A C14A H14D 119.0
C13A C14A H14D 119.0
C12 C14 H14A 109.5
C12 C14 H14B 109.5
C12 C14 H14C 109.5
H14A C14 H14B 109.5
H14A C14 H14C 109.5
H14B C14 H14C 109.5
C11 C15 H15 107.4
C11 C15 C16 111.6(5)
C16 C15 H15 107.4
C17 C15 C11 111.8(5)
C17 C15 H15 107.4
C17 C15 C16 111.0(5)
F7 C15A C11A 115.8(4)
F7 C15A F8 103.4(4)
F7 C15A F9 103.3(4)
F8 C15A C11A 114.8(4)
F8 C15A F9 101.0(4)
F9 C15A C11A 116.5(4)
F7A C15A C11A 111.6(6)
F8A C15A C11A 116.1(6)
F8A C15A F7A 101.5(5)
F9A C15A C11A 119.8(7)
F9A C15A F7A 102.4(5)
F9A C15A F8A 103.1(5)
F10 C16A F11 107.0(4)
F10 C16A F12 107.3(4)
F10 C16A C13A 112.9(4)
F11 C16A C13A 111.7(4)
F12 C16A F11 104.5(4)
F12 C16A C13A 112.8(4)
C15 C16 H16A 109.5
C15 C16 H16B 109.5
C15 C16 H16C 109.5
H16A C16 H16B 109.5
H16A C16 H16C 109.5
H16B C16 H16C 109.5
C18A C17A B1 122.5(4)
C18A C17A C22A 115.0(4)
C22A C17A B1 122.4(4)
C15 C17 H17A 109.5
C15 C17 H17B 109.5
C15 C17 H17C 109.5
H17A C17 H17B 109.5
H17A C17 H17C 109.5
H17B C17 H17C 109.5
N2 C18 Pd1 85.1(3)
C19 C18 Pd1 87.1(3)
C19 C18 N2 118.9(4)
C19 C18 C23 122.2(4)
C23 C18 Pd1 100.8(3)
C23 C18 N2 118.8(4)
C17A C18A H18A 118.0
C17A C18A C19A 124.1(5)
C19A C18A H18A 118.0
C18 C19 C27 123.4(4)
C20 C19 C18 116.2(5)
C20 C19 C27 120.1(5)
C20A C19A C18A 118.5(4)
C23A C19A C18A 120.0(4)
C23A C19A C20A 121.5(4)
C19A C20A H20A 120.7
C21A C20A C19A 118.7(4)
C21A C20A H20A 120.7
C19 C20 H20 119.0
C21 C20 C19 122.1(5)
C21 C20 H20 119.0
C20A C21A C22A 121.3(4)
C20A C21A C24A 119.9(4)
C22A C21A C24A 118.7(4)
C20 C21 H21 119.6
C20 C21 C22 120.7(5)
C22 C21 H21 119.6
C17A C22A H22A 118.8
C21A C22A C17A 122.4(4)
C21A C22A H22A 118.8
C21 C22 H22 119.2
C21 C22 C23 121.6(5)
C23 C22 H22 119.2
C18 C23 C24 121.8(5)
C22 C23 C18 117.2(5)
C22 C23 C24 121.0(5)
F13 C23A F14 102.0(4)
F13 C23A C19A 112.8(5)
F14 C23A C19A 116.0(5)
F15 C23A F13 103.8(4)
F15 C23A F14 102.7(4)
F15 C23A C19A 117.5(6)
F14A C23A C19A 121.2(8)
F14A C23A F15A 101.7(5)
F13A C23A C19A 113.4(9)
F13A C23A F14A 102.6(6)
F13A C23A F15A 102.4(6)
F15A C23A C19A 113.2(7)
F16 C24A C21A 111.3(4)
F17 C24A F16 105.8(4)
F17 C24A C21A 112.6(4)
F18 C24A F16 106.5(5)
F18 C24A F17 106.4(4)
F18 C24A C21A 113.7(4)
C23 C24 H24 107.4
C25 C24 C23 110.9(5)
C25 C24 H24 107.4
C26 C24 C23 110.9(5)
C26 C24 H24 107.4
C26 C24 C25 112.6(5)
C26A C25A B1 121.4(4)
C30A C25A B1 123.2(4)
C30A C25A C26A 115.3(4)
C24 C25 H25A 109.5
C24 C25 H25B 109.5
C24 C25 H25C 109.5
H25A C25 H25B 109.5
H25A C25 H25C 109.5
H25B C25 H25C 109.5
C25A C26A H26D 118.2
C27A C26A C25A 123.5(4)
C27A C26A H26D 118.2
C24 C26 H26A 109.5
C24 C26 H26B 109.5
C24 C26 H26C 109.5
H26A C26 H26B 109.5
H26A C26 H26C 109.5
H26B C26 H26C 109.5
C26A C27A C28A 118.4(4)
C31A C27A C26A 122.4(4)
C31A C27A C28A 119.2(4)
C19 C27 H27 108.2
C19 C27 C28 109.9(5)
C19 C27 C29 112.3(5)
C28 C27 H27 108.2
C29 C27 H27 108.2
C29 C27 C28 110.1(5)
C27A C28A H28D 120.2
C29A C28A C27A 119.5(5)
C29A C28A H28D 120.2
C27 C28 H28A 109.5
C27 C28 H28B 109.5
C27 C28 H28C 109.5
H28A C28 H28B 109.5
H28A C28 H28C 109.5
H28B C28 H28C 109.5
C28A C29A C30A 120.9(5)
C28A C29A C32A 119.0(5)
C30A C29A C32A 120.0(5)
C27 C29 H29A 109.5
C27 C29 H29B 109.5
C27 C29 H29C 109.5
H29A C29 H29B 109.5
H29A C29 H29C 109.5
H29B C29 H29C 109.5
C25A C30A H30C 118.8
C29A C30A C25A 122.3(5)
C29A C30A H30C 118.8
Pd1 C30 H30A 116.5
Pd1 C30 H30B 116.5
H30A C30 H30B 113.5
C31 C30 Pd1 71.2(4)
C31 C30 H30A 116.5
C31 C30 H30B 116.5
F19 C31A F20 103.9(4)
F19 C31A F21 102.9(4)
F19 C31A C27A 116.6(4)
F20 C31A F21 100.9(4)
F20 C31A C27A 115.2(4)
F21 C31A C27A 115.2(4)
F19A C31A C27A 115.2(7)
F19A C31A F20A 101.8(6)
F20A C31A C27A 111.9(8)
F21A C31A C27A 120.7(8)
F21A C31A F19A 102.4(6)
F21A C31A F20A 102.4(6)
Pd1 C31 H31 106.2
Pd1 C31 H31A 103.1
C30 C31 Pd1 72.1(4)
C30 C31 H31 106.2
C30 C31 H31A 103.1
C32 C31 Pd1 81.2(5)
C32 C31 C30 142.6(11)
C32 C31 H31 106.2
C32' C31 Pd1 82.6(6)
C32' C31 C30 146.9(10)
C32' C31 H31A 103.1
F22 C32A F23 106.7(5)
F22 C32A F24 106.5(5)
F22 C32A C29A 112.9(5)
F23 C32A F24 104.2(5)
F23 C32A C29A 112.8(5)
F24 C32A C29A 112.9(5)
Pd1 C32 H32 107.9
C31 C32 Pd1 66.0(5)
C31 C32 H32 107.9
C31 C32 C33 138.4(16)
C33 C32 Pd1 120.5(9)
C33 C32 H32 107.9
Pd1 C32' H32' 107.7
C31 C32' Pd1 65.3(7)
C31 C32' H32' 107.7
C31 C32' C33' 139.0(18)
C33' C32' Pd1 121.2(12)
C33' C32' H32' 107.7
C38 C33 C32 120.5(14)
C38 C33 C34 120.0
C34 C33 C32 119.5(14)
C33 C38 H38 120.0
C33 C38 C37 120.0
C37 C38 H38 120.0
C38 C37 H37 120.0
C36 C37 C38 120.0
C36 C37 H37 120.0
C37 C36 H36 120.0
C37 C36 C35 120.0
C35 C36 H36 120.0
C36 C35 H35 120.0
C36 C35 C34 120.0
C34 C35 H35 120.0
C33 C34 H34 120.0
C35 C34 C33 120.0
C35 C34 H34 120.0
C38' C33' C32' 117.7(17)
C38' C33' C34' 120.0
C34' C33' C32' 122.3(17)
C33' C38' H38' 120.0
C37' C38' C33' 120.0
C37' C38' H38' 120.0
C38' C37' H37' 120.0
C38' C37' C36' 120.0
C36' C37' H37' 120.0
C37' C36' H36' 120.0
C37' C36' C35' 120.0
C35' C36' H36' 120.0
C36' C35' H35' 120.0
C34' C35' C36' 120.0
C34' C35' H35' 120.0
C33' C34' H34' 120.0
C35' C34' C33' 120.0
C35' C34' H34' 120.0

loop_
_geom_bond_atom_site_label_1
_geom_bond_atom_site_label_2
_geom_bond_distance
Pd1 C1 2.050(4)
Pd1 C18 2.364(5)
Pd1 C30 2.111(6)
Pd1 C31 2.100(6)
Pd1 C32 2.273(10)
Pd1 C32' 2.293(13)
F1 C7A 1.313(7)
F2 C7A 1.343(7)
F3 C7A 1.330(7)
F10 C16A 1.326(6)
F11 C16A 1.352(6)
F12 C16A 1.343(6)
F13 C23A 1.369(4)
F14 C23A 1.375(4)
F15 C23A 1.367(4)
F16 C24A 1.348(6)
F17 C24A 1.338(6)
F18 C24A 1.326(6)
F19 C31A 1.355(4)
F20 C31A 1.360(4)
F21 C31A 1.369(4)
F22 C32A 1.323(7)
F23 C32A 1.334(6)
F24 C32A 1.335(6)
N1 C1 1.325(6)
N1 C5 1.489(6)
N1 C6 1.445(6)
N2 C1 1.335(6)
N2 C2 1.488(5)
N2 C18 1.466(6)
B1 C1A 1.651(7)
B1 C9A 1.660(7)
B1 C17A 1.651(6)
B1 C25A 1.637(7)
C1A C2A 1.409(6)
C1A C6A 1.389(7)
C2A H2AA 0.9300
C2A C3A 1.388(7)
C2 H2A 0.9700
C2 H2B 0.9700
C2 C3 1.518(7)
C3A C4A 1.376(8)
C3A C7A 1.507(7)
C3 H3A 0.9700
C3 H3B 0.9700
C3 C4 1.534(7)
C4 H4A 0.9700
C4 H4B 0.9700
C4 C5 1.521(7)
C4A H4AA 0.9300
C4A C5A 1.389(8)
C5 H5A 0.9700
C5 H5B 0.9700
C5A C6A 1.414(7)
C5A C8A 1.355(4)
C6 C7 1.408(7)
C6 C11 1.407(7)
C6A H6A 0.9300
C7 C8 1.392(7)
C7 C12 1.505(8)
C8 H8 0.9300
C8 C9 1.375(9)
C8A F4 1.334(4)
C8A F5 1.346(4)
C8A F6 1.333(4)
C9A C10A 1.403(6)
C9A C14A 1.397(6)
C9 H9 0.9300
C9 C10 1.382(9)
C10A H10A 0.9300
C10A C11A 1.404(7)
C10 H10 0.9300
C10 C11 1.389(7)
C11A C12A 1.406(7)
C11A C15A 1.394(4)
C11 C15 1.522(7)
C12A H12A 0.9300
C12A C13A 1.374(7)
C12 H12 0.9800
C12 C13 1.526(8)
C12 C14 1.549(8)
C13A C14A 1.402(6)
C13A C16A 1.507(6)
C13 H13A 0.9600
C13 H13B 0.9600
C13 H13C 0.9600
C14A H14D 0.9300
C14 H14A 0.9600
C14 H14B 0.9600
C14 H14C 0.9600
C15 H15 0.9800
C15 C16 1.531(8)
C15 C17 1.518(8)
C15A F7 1.359(4)
C15A F8 1.369(4)
C15A F9 1.370(4)
C15A F7A 1.373(4)
C15A F8A 1.370(4)
C15A F9A 1.363(4)
C16 H16A 0.9600
C16 H16B 0.9600
C16 H16C 0.9600
C17A C18A 1.397(7)
C17A C22A 1.399(6)
C17 H17A 0.9600
C17 H17B 0.9600
C17 H17C 0.9600
C18 C19 1.419(7)
C18 C23 1.419(7)
C18A H18A 0.9300
C18A C19A 1.407(7)
C19 C20 1.404(7)
C19 C27 1.519(7)
C19A C20A 1.403(7)
C19A C23A 1.392(4)
C20A H20A 0.9300
C20A C21A 1.382(7)
C20 H20 0.9300
C20 C21 1.366(8)
C21A C22A 1.394(6)
C21A C24A 1.505(7)
C21 H21 0.9300
C21 C22 1.370(8)
C22A H22A 0.9300
C22 H22 0.9300
C22 C23 1.391(7)
C23 C24 1.518(8)
C23A F14A 1.373(4)
C23A F13A 1.371(4)
C23A F15A 1.375(4)
C24 H24 0.9800
C24 C25 1.512(10)
C24 C26 1.504(10)
C25A C26A 1.417(7)
C25A C30A 1.407(7)
C25 H25A 0.9600
C25 H25B 0.9600
C25 H25C 0.9600
C26A H26D 0.9300
C26A C27A 1.405(7)
C26 H26A 0.9600
C26 H26B 0.9600
C26 H26C 0.9600
C27A C28A 1.407(7)
C27A C31A 1.386(4)
C27 H27 0.9800
C27 C28 1.527(8)
C27 C29 1.520(8)
C28A H28D 0.9300
C28A C29A 1.389(7)
C28 H28A 0.9600
C28 H28B 0.9600
C28 H28C 0.9600
C29A C30A 1.393(7)
C29A C32A 1.498(7)
C29 H29A 0.9600
C29 H29B 0.9600
C29 H29C 0.9600
C30A H30C 0.9300
C30 H30A 0.9700
C30 H30B 0.9700
C30 C31 1.326(9)
C31A F19A 1.366(4)
C31A F20A 1.369(4)
C31A F21A 1.363(4)
C31 H31 0.9800
C31 H31A 0.9800
C31 C32 1.245(15)
C31 C32' 1.230(17)
C32 H32 0.9800
C32 C33 1.477(14)
C32' H32' 0.9800
C32' C33' 1.475(17)
C33 C38 1.3900
C33 C34 1.3900
C38 H38 0.9300
C38 C37 1.3900
C37 H37 0.9300
C37 C36 1.3900
C36 H36 0.9300
C36 C35 1.3900
C35 H35 0.9300
C35 C34 1.3900
C34 H34 0.9300
C33' C38' 1.3900
C33' C34' 1.3900
C38' H38' 0.9300
C38' C37' 1.3900
C37' H37' 0.9300
C37' C36' 1.3900
C36' H36' 0.9300
C36' C35' 1.3900
C35' H35' 0.9300
C35' C34' 1.3900
C34' H34' 0.9300
